data_2003802
loop_
_publ_author_name
'Cristiano, D.'
'Gable, R. W.'
'Lowe, D. A.'
'Tsanaktsidis, J.'

_publ_section_title
;
 Dimethyl 2-Methylcubane-1,4-dicarboxylate and Dimethyl
 2,3-Dimethylcubane-1,4-dicarboxylate
;
_journal_issue 8
_journal_name_full 'Acta Crystallographica Section C'
_journal_page_first 1658
_journal_page_last 1661
_journal_paper_doi 10.1107/S0108270195002411
_journal_volume 51
_journal_year 1995
_chemical_compound_source 'Lowe & Tsanaktsidis'
_chemical_formula_sum 'C13 H14 O4'
_chemical_formula_weight 234.24
_chemical_name_systematic
;
 (1) Dimethyl 2-methylcubane-1,4-dicarboxylate
;
_space_group_IT_number 14
_symmetry_cell_setting monoclinic
_symmetry_space_group_name_Hall '-P 2ybc'
_symmetry_space_group_name_H-M 'P 1 21/c 1'
_audit_creation_method SHELXL
_cell_angle_alpha 90.00
_cell_angle_beta 100.822(11)
_cell_angle_gamma 90.00
_cell_formula_units_Z 2
_cell_length_a 7.9455(11)
_cell_length_b 5.8831(7)
_cell_length_c 12.560(2)
_cell_measurement_reflns_used 25
_cell_measurement_temperature 293(1)
_cell_measurement_theta_max 19.0
_cell_measurement_theta_min 8.0
_cell_volume 576.67(14)
_computing_molecular_graphics 'ORTEPII (Johnson, 1976)'
_computing_publication_material SHELXL93
_computing_structure_refinement 'SHELXL93 (Sheldrick, 1993)'
_computing_structure_solution 'SHELXS86 (Sheldrick, 1990)'
_diffrn_ambient_temperature 293.0(10)
_diffrn_measurement_device 'Enraf-Nonius CAD-4MachS diffractometer'
_diffrn_measurement_method \w:2\q
_diffrn_radiation_monochromator graphite
_diffrn_radiation_source 'fine-focus sealed tube'
_diffrn_radiation_type MoK\a
_diffrn_radiation_wavelength 0.71069
_diffrn_reflns_av_R_equivalents 0.0154
_diffrn_reflns_av_sigmaI/netI 0.0161
_diffrn_reflns_limit_h_max 10
_diffrn_reflns_limit_h_min -10
_diffrn_reflns_limit_k_max 7
_diffrn_reflns_limit_k_min -1
_diffrn_reflns_limit_l_max 16
_diffrn_reflns_limit_l_min -16
_diffrn_reflns_number 3152
_diffrn_reflns_theta_max 27.47
_diffrn_reflns_theta_min 2.61
_diffrn_standards_decay_% -10
_diffrn_standards_interval_time 160
_diffrn_standards_number 3
_exptl_absorpt_coefficient_mu 0.100
_exptl_absorpt_correction_type none
_exptl_crystal_colour colourless
_exptl_crystal_density_diffrn 1.349
_exptl_crystal_description 'Chunky Plate'
_exptl_crystal_F_000 248
_exptl_crystal_size_max 0.40
_exptl_crystal_size_mid 0.35
_exptl_crystal_size_min 0.21
_refine_diff_density_max 0.214
_refine_diff_density_min -0.218
_refine_ls_extinction_coef 0.051(8)
_refine_ls_extinction_method 'SHELXL93 (Sheldrick, 1993)'
_refine_ls_goodness_of_fit_all 1.088
_refine_ls_goodness_of_fit_obs 1.179
_refine_ls_hydrogen_treatment
; H(3) and H(5) were refined; all other H-atom coordinates were
calculated
;
_refine_ls_matrix_type full
_refine_ls_number_parameters 127
_refine_ls_number_reflns 1321
_refine_ls_number_restraints 1
_refine_ls_restrained_S_all 1.087
_refine_ls_restrained_S_obs 1.178
_refine_ls_R_factor_all 0.0551
_refine_ls_R_factor_obs 0.0465
_refine_ls_shift/esd_max 0.010
_refine_ls_shift/esd_mean 0.002
_refine_ls_structure_factor_coef Fsqd
_refine_ls_weighting_details 'w=1/[\s^2^(Fo^2^)+(0.0544P)^2^+0.1467P] where P=(Fo^2^+2F~c~^2^)/3'
_refine_ls_weighting_scheme calc
_refine_ls_wR_factor_all 0.1279
_refine_ls_wR_factor_obs 0.1233
_reflns_number_observed 1069
_reflns_number_total 1321
_reflns_observed_criterion >2sigma(I)
_cod_data_source_file kh1021.cif
_cod_data_source_block 1
_cod_depositor_comments
;
The following automatic conversions were performed:
'_symmetry_cell_setting' value 'Monoclinic' changed to 'monoclinic'
according to '/home/saulius/struct/CIF-dictionaries/cif_core.dic'
dictionary named 'cif_core.dic' version 2.4.1 from 2010-06-29.

Automatic conversion script
Id: cif_fix_enum 1527 2010-12-29 10:47:43Z saulius 

The following automatic conversions were performed:

'_symmetry_cell_setting' value 'Monoclinic' changed to 'monoclinic'
according to /home/saulius/struct/CIF-dictionaries/cif_core.dic
dictionary named 'cif_core.dic' version 2.4.1 from
2010-06-29.

'_geom_bond_publ_flag' value 'Y' changed to 'y'
according to /home/saulius/struct/CIF-dictionaries/cif_core.dic
dictionary named 'cif_core.dic' version 2.4.1 from 2010-06-29 (16
times).

Automatic conversion script
Id: cif_fix_values 1715 2011-07-08 13:25:40Z adriana 

The following automatic conversions were performed:

'_refine_ls_weighting_scheme' value 'calc
w=1/[\s^2^(Fo^2^)+(0.0544P)^2^+0.1467P] where P=(Fo^2^+2F~c~^2^)/3'
was changed to 'calc'. New tag '_refine_ls_weighting_details' was
created. The value of the new tag was set to
'w=1/[\s^2^(Fo^2^)+(0.0544P)^2^+0.1467P] where P=(Fo^2^+2F~c~^2^)/3'.

Automatic conversion script
Id: cif_fix_values 3143 2015-03-26 13:38:13Z robertas 
;
_cod_original_sg_symbol_H-M 'P 21/c'
_cod_database_code 2003802

loop_
_symmetry_equiv_pos_as_xyz
'x, y, z'
'-x, y+1/2, -z+1/2'
'-x, -y, -z'
'x, -y-1/2, z-1/2'

loop_
_atom_site_aniso_label
_atom_site_aniso_U_11
_atom_site_aniso_U_12
_atom_site_aniso_U_13
_atom_site_aniso_U_22
_atom_site_aniso_U_23
_atom_site_aniso_U_33
O(1) 0.0611(8) -0.0062(6) 0.0458(7) 0.0553(8) -0.0049(7) 0.0970(10)
O(2A) 0.144(12) -0.031(7) 0.122(13) 0.075(4) -0.047(7) 0.161(15)
O(2B) 0.053(7) 0.004(4) 0.031(6) 0.072(8) -0.021(7) 0.087(8)
O(2C) 0.057(14) 0.020(9) 0.056(16) 0.027(10) 0.044(18) 0.146(27)
C(1) 0.0513(9) -0.0049(7) 0.0286(7) 0.0522(9) -0.0076(7) 0.0631(9)
C(2) 0.0540(9) -0.0010(8) 0.0248(7) 0.0579(10) 0.0015(8) 0.0601(10)
C(3) 0.0572(9) -0.0018(7) 0.0320(8) 0.0484(9) -0.0062(8) 0.0700(11)
C(5) 0.0558(9) -0.0118(8) 0.0258(7) 0.0583(10) -0.0125(8) 0.0590(9)
C(11) 0.065(3) 0.007(2) 0.016(2) 0.085(3) 0.018(2) 0.051(2)
C(9) 0.0542(9) -0.0013(8) 0.0302(8) 0.0539(10) -0.0039(8) 0.0658(10)
C(10) 0.0605(11) -0.0134(9) 0.0365(10) 0.0704(12) 0.0019(11) 0.0867(14)

loop_
_atom_site_label
_atom_site_occupancy
_atom_site_fract_x
_atom_site_fract_y
_atom_site_fract_z
_atom_site_U_iso_or_equiv
_atom_site_thermal_displace_type
_atom_site_calc_flag
_atom_site_refinement_flags
_atom_site_disorder_group
_atom_site_type_symbol
O(1) 1 -0.3200(2) -0.3152(2) 0.09353(11) 0.0671(4) Uani d . . O
O(2A) 0.46(5) -0.343(5) 0.037(3) 0.154(4) 0.115(7) Uani d P . O
O(2B) 0.40(7) -0.392(2) 0.035(3) 0.1153(16) 0.069(4) Uani d P . O
O(2C) 0.14(7) -0.406(7) 0.035(4) 0.101(5) 0.072(11) Uani d P . O
C(1) 1 -0.1404(2) -0.0425(3) 0.04325(14) 0.0532(5) Uani d . . C
C(2) 1 0.0489(2) -0.1127(3) 0.09386(14) 0.0555(5) Uani d . . C
H(2) 0.50 0.0839(2) -0.1948(3) 0.16232(14) 0.039(17) Uiso calc PR 2 H
C(3) 1 0.0762(2) -0.1979(3) -0.01962(15) 0.0560(5) Uani d . . C
C(5) 1 0.1104(2) 0.1297(3) 0.06953(14) 0.0558(5) Uani d . . C
C(11) 0.50 0.0895(5) -0.2294(9) 0.1910(5) 0.0664(13) Uani d P 1 C
H(11A) 0.50 0.0547(34) -0.1338(30) 0.2519(17) 0.089(14) Uiso calc PR 1 H
H(11B) 0.50 0.2192(32) -0.2594(44) 0.2086(13) 0.092(14) Uiso calc PR 1 H
H(11C) 0.50 0.0249(32) -0.3815(43) 0.1847(9) 0.106(17) Uiso calc PR 1 H
C(9) 1 -0.2912(2) -0.0944(3) 0.09263(14) 0.0555(4) Uani d . . C
C(10) 1 -0.4621(3) -0.3890(4) 0.1403(2) 0.0696(6) Uani d . . C
H(10A) 0.66(4) -0.4757(18) -0.5563(21) 0.1317(16) 0.079(12) Uiso calc PR . H
H(10B) 0.66(4) -0.5684(14) -0.3123(30) 0.1029(13) 0.058(10) Uiso calc PR . H
H(10C) 0.66(4) -0.4408(13) -0.3496(35) 0.2186(10) 0.046(8) Uiso calc PR . H
H(10D) 0.34(4) -0.5142(20) -0.2558(18) 0.1705(17) 0.048(17) Uiso calc PR . H
H(10E) 0.34(4) -0.4216(7) -0.4998(32) 0.1992(15) 0.115(31) Uiso calc PR . H
H(10F) 0.34(4) -0.5491(17) -0.4625(36) 0.0836(8) 0.070(20) Uiso calc PR . H
H(3) 1 0.1281(23) -0.3341(34) -0.0343(14) 0.058(5) Uiso d . . H
H(5) 1 0.1925(24) 0.2176(35) 0.1210(15) 0.061(5) Uiso d . . H

loop_
_atom_type_symbol
_atom_type_description
_atom_type_scat_source
_atom_type_scat_dispersion_real
_atom_type_scat_dispersion_imag
C C 'International Tables Vol C Tables 4.2.6.8 and 6.1.1.4' 0.0033 0.0016
H H 'International Tables Vol C Tables 4.2.6.8 and 6.1.1.4' 0.0000 0.0000
O O 'International Tables Vol C Tables 4.2.6.8 and 6.1.1.4' 0.0106 0.0060

loop_
_geom_angle_atom_site_label_1
_geom_angle_atom_site_label_2
_geom_angle_atom_site_label_3
_geom_angle_site_symmetry_1
_geom_angle_site_symmetry_3
_geom_angle
_geom_angle_publ_flag
C(9) O(1) C(10) . . 116.94(14) y
C(9) C(1) C(3) . 3 126.12(14) y
C(9) C(1) C(5) . 3 125.72(15) y
C(3) C(1) C(5) 3 3 90.82(12) y
C(9) C(1) C(2) . . 124.30(15) y
C(3) C(1) C(2) 3 . 89.58(12) y
C(5) C(1) C(2) 3 . 89.03(12) y
C(11) C(2) C(5) . . 126.7(2) y
C(11) C(2) C(3) . . 126.5(2) y
C(5) C(2) C(3) . . 90.71(12) y
C(11) C(2) C(1) . . 122.2(2) y
C(5) C(2) C(1) . . 89.53(13) y
C(3) C(2) C(1) . . 90.09(13) y
C(5) C(3) C(1) 3 3 90.60(14) y
C(5) C(3) C(2) 3 . 89.98(12) y
C(1) C(3) C(2) 3 . 89.36(13) y
C(3) C(5) C(2) 3 . 90.28(13) y
C(3) C(5) C(1) 3 3 90.90(13) y
C(2) C(5) C(1) . 3 89.10(13) y
O(2B) C(9) O(1) . . 120.5(7) y
O(2C) C(9) O(1) . . 119.1(17) y
O(2A) C(9) O(1) . . 122.7(8) y
O(2B) C(9) C(1) . . 127.4(7) y
O(2C) C(9) C(1) . . 126.1(11) y
O(2A) C(9) C(1) . . 122.0(9) y
O(1) C(9) C(1) . . 111.26(14) y

loop_
_geom_bond_atom_site_label_1
_geom_bond_atom_site_label_2
_geom_bond_site_symmetry_2
_geom_bond_distance
_geom_bond_publ_flag
O(1) C(9) . 1.319(2) y
O(1) C(10) . 1.434(2) y
O(2A) C(9) . 1.216(14) y
O(2B) C(9) . 1.18(2) y
O(2C) C(9) . 1.21(3) y
C(1) C(9) . 1.480(2) y
C(1) C(3) 3 1.551(2) y
C(1) C(5) 3 1.566(2) y
C(1) C(2) . 1.574(2) y
C(2) C(11) . 1.384(6) y
C(2) C(5) . 1.556(2) y
C(2) C(3) . 1.564(2) y
C(3) C(5) 3 1.550(3) y
C(3) C(1) 3 1.551(2) y
C(5) C(3) 3 1.550(3) y
C(5) C(1) 3 1.566(2) y

loop_
_geom_torsion_atom_site_label_1
_geom_torsion_atom_site_label_2
_geom_torsion_atom_site_label_3
_geom_torsion_atom_site_label_4
_geom_torsion_site_symmetry_1
_geom_torsion_site_symmetry_4
_geom_torsion
C(9) C(1) C(2) C(11) . . -0.5(3)
C(3) C(1) C(2) C(11) 3 . 134.6(3)
C(5) C(1) C(2) C(11) 3 . -134.6(3)
C(9) C(1) C(2) C(5) . . -135.1(2)
C(3) C(1) C(2) C(5) 3 . 0.07(11)
C(5) C(1) C(2) C(5) 3 . 90.89(12)
C(9) C(1) C(2) C(3) . . 134.2(2)
C(3) C(1) C(2) C(3) 3 . -90.64(13)
C(5) C(1) C(2) C(3) 3 . 0.18(13)
C(11) C(2) C(3) C(5) . 3 131.5(3)
C(5) C(2) C(3) C(5) . 3 -89.72(13)
C(1) C(2) C(3) C(5) . 3 -0.18(13)
C(11) C(2) C(3) C(1) . 3 -137.9(3)
C(5) C(2) C(3) C(1) . 3 0.89(13)
C(1) C(2) C(3) C(1) . 3 90.42(12)
C(11) C(2) C(5) C(3) . 3 -131.3(3)
C(3) C(2) C(5) C(3) . 3 90.02(12)
C(1) C(2) C(5) C(3) . 3 -0.07(11)
C(11) C(2) C(5) C(1) . 3 137.8(3)
C(3) C(2) C(5) C(1) . 3 -0.88(13)
C(1) C(2) C(5) C(1) . 3 -90.97(12)
C(10) O(1) C(9) O(2B) . . -10.3(12)
C(10) O(1) C(9) O(2C) . . -21.(4)
C(10) O(1) C(9) O(2A) . . 22.(3)
C(10) O(1) C(9) C(1) . . 179.4(2)
C(3) C(1) C(9) O2B 3 . 5.3(13)
C(5) C(1) C(9) O2B 3 . -117.9(13)
C(2) C(1) C(9) O2B . . 124.4(13)
C(3) C(1) C(9) O2C 3 . 16.(4)
C(5) C(1) C(9) O2C 3 . -107.(4)
C(2) C(1) C(9) O2C . . 136.(4)
C(3) C(1) C(9) O2A 3 . -27.(3)
C(5) C(1) C(9) O2A 3 . -151.(3)
C(2) C(1) C(9) O2A . . 92.(3)
C(3) C(1) C(9) O(1) 3 . 174.7(2)
C(5) C(1) C(9) O(1) 3 . 51.6(2)
C(2) C(1) C(9) O(1) . . -66.1(2)
